data_4032607
loop_
_publ_author_name
'N.N. Golovnev'
'M.S. Molokeev'
'M.K. Lesnikov'
'S.N. Vereshchagin'

_publ_section_title
;
 Polymeric Lithium(I) Diaquabarbiturate: Crystal Structure
;
_journal_issue 6
_journal_name_full 'Russian Journal of Inorganic Chemistry'
_journal_page_first 746
_journal_page_last 750
_journal_paper_doi 10.1134/S0036023617060092
_journal_volume 62
_journal_year 2017
_chemical_formula_moiety 'C4 H7 Li N2 O5'
_chemical_formula_sum 'C4 H7 Li N2 O5'
_chemical_formula_weight 170.06
_chemical_name_systematic
;
Catena-diaquabarbiturate lithium(I)
;
_space_group_crystal_system monoclinic
_space_group_IT_number 14
_space_group_name_Hall '-P 2ybc'
_space_group_name_H-M_alt 'P 1 21/c 1'
_symmetry_space_group_name_Hall '-P 2ybc'
_symmetry_space_group_name_H-M 'P 1 21/c 1'
_atom_sites_solution_hydrogens mixed
_audit_creation_method SHELXL-2014/7
_cell_angle_alpha 90
_cell_angle_beta 108.253(4)
_cell_angle_gamma 90
_cell_formula_units_Z 4
_cell_length_a 6.4306(7)
_cell_length_b 16.7199(14)
_cell_length_c 7.1732(8)
_cell_measurement_reflns_used 6236
_cell_measurement_temperature 150(2)
_cell_measurement_theta_max 27.563
_cell_measurement_theta_min 2.436
_cell_volume 732.45(13)
_computing_cell_refinement 'APEX2 (Bruker, 2003-2008)'
_computing_data_collection 'APEX2 (Bruker, 2003-2008)'
_computing_data_reduction 'SAINT (Bruker, 2009)'
_computing_molecular_graphics 'DIAMOND (Brandenburg, 2005)'
_computing_publication_material 'publCIF (Westrip, 2009)'
_computing_structure_refinement 'SHELXL-2014/7 (Sheldrick, 2014)'
_computing_structure_solution 'SHELXS-97 (Sheldrick, 2008)'
_diffrn_ambient_temperature 150(2)
_diffrn_measured_fraction_theta_full 1.000
_diffrn_measured_fraction_theta_max 0.998
_diffrn_measurement_device_type 'Bruker APEX-II CCD'
_diffrn_measurement_method '\f and \w scans'
_diffrn_radiation_monochromator graphite
_diffrn_radiation_source 'fine-focus sealed tube'
_diffrn_radiation_type MoK\a
_diffrn_radiation_wavelength 0.71073
_diffrn_reflns_av_unetI/netI 0.0328
_diffrn_reflns_Laue_measured_fraction_full 1.000
_diffrn_reflns_Laue_measured_fraction_max 0.998
_diffrn_reflns_limit_h_max 5
_diffrn_reflns_limit_h_min -8
_diffrn_reflns_limit_k_max 19
_diffrn_reflns_limit_k_min -21
_diffrn_reflns_limit_l_max 9
_diffrn_reflns_limit_l_min -8
_diffrn_reflns_number 6236
_diffrn_reflns_point_group_measured_fraction_full 1.000
_diffrn_reflns_point_group_measured_fraction_max 0.998
_diffrn_reflns_theta_full 25.000
_diffrn_reflns_theta_max 27.563
_diffrn_reflns_theta_min 2.436
_exptl_absorpt_coefficient_mu 0.139
_exptl_absorpt_correction_T_max 0.7459
_exptl_absorpt_correction_T_min 0.6281
_exptl_absorpt_correction_type multi-scan
_exptl_absorpt_process_details 'SADABS (Bruker, 2004)'
_exptl_crystal_colour colourless
_exptl_crystal_density_diffrn 1.542
_exptl_crystal_description block
_exptl_crystal_F_000 352
_exptl_crystal_size_max 0.48
_exptl_crystal_size_mid 0.32
_exptl_crystal_size_min 0.26
_refine_diff_density_max 0.290
_refine_diff_density_min -0.309
_refine_diff_density_rms 0.051
_refine_ls_extinction_coef .
_refine_ls_extinction_method none
_refine_ls_goodness_of_fit_ref 1.027
_refine_ls_hydrogen_treatment mixed
_refine_ls_matrix_type full
_refine_ls_number_parameters 121
_refine_ls_number_reflns 6236
_refine_ls_number_restraints 0
_refine_ls_restrained_S_all 1.027
_refine_ls_R_factor_all 0.0417
_refine_ls_R_factor_gt 0.0363
_refine_ls_shift/su_max 0.000
_refine_ls_shift/su_mean 0.000
_refine_ls_structure_factor_coef Fsqd
_refine_ls_weighting_details 'w=1/[\s^2^(Fo^2^)+(0.0496P)^2^+0.1448P] where P=(Fo^2^+2Fc^2^)/3'
_refine_ls_weighting_scheme calc
_refine_ls_wR_factor_gt 0.0935
_refine_ls_wR_factor_ref 0.0974
_reflns_Friedel_coverage 0.000
_reflns_Friedel_fraction_full .
_reflns_Friedel_fraction_max .
_reflns_number_gt 5492
_reflns_number_total 6236
_reflns_threshold_expression 'I > 2\s(I)'
_cod_data_source_file LiHbarH2O2.cif
_cod_data_source_block z
_cod_database_code 4032607
_shelx_shelxl_version_number 2014/7
_shelx_space_group_comment
;
The symmetry employed for this shelxl refinement is uniquely defined
by the following loop, which should always be used as a source of
symmetry information in preference to the above space-group names.
They are only intended as comments.
;

loop_
_space_group_symop_operation_xyz
'x, y, z'
'-x, y+1/2, -z+1/2'
'-x, -y, -z'
'x, -y-1/2, z-1/2'

loop_
_atom_site_label
_atom_site_type_symbol
_atom_site_fract_x
_atom_site_fract_y
_atom_site_fract_z
_atom_site_U_iso_or_equiv
_atom_site_adp_type
_atom_site_occupancy
_atom_site_site_symmetry_order
_atom_site_calc_flag
_atom_site_refinement_flags_posn
_atom_site_refinement_flags_adp
_atom_site_refinement_flags_occupancy
_atom_site_disorder_assembly
_atom_site_disorder_group
Li Li 0.7381(4) 0.41581(16) 0.5103(4) 0.0200(6) Uani 1 1 d . . . . .
N1 N -0.0531(2) 0.25764(7) 0.10011(18) 0.0160(3) Uani 1 1 d . . . . .
H1 H -0.1845 0.2442 0.0335 0.019 Uiso 1 1 calc R U . . .
O1 O -0.14878(18) 0.38880(6) 0.05965(16) 0.0215(3) Uani 1 1 d . . . . .
C2 C -0.0067(2) 0.33645(9) 0.1266(2) 0.0154(3) Uani 1 1 d . . . . .
N3 N 0.2028(2) 0.35516(8) 0.23122(18) 0.0166(3) Uani 1 1 d . . . . .
H3 H 0.2360 0.4050 0.2497 0.020 Uiso 1 1 calc R U . . .
C4 C 0.3682(2) 0.29949(9) 0.3110(2) 0.0157(3) Uani 1 1 d . . . . .
O2 O 0.55557(17) 0.32604(6) 0.40300(16) 0.0216(3) Uani 1 1 d . . . . .
C5 C 0.3099(2) 0.21895(9) 0.2809(2) 0.0160(3) Uani 1 1 d . . . . .
H5 H 0.4143 0.1797 0.3335 0.019 Uiso 1 1 calc R U . . .
C6 C 0.0983(2) 0.19654(9) 0.1737(2) 0.0150(3) Uani 1 1 d . . . . .
O3 O 0.02722(17) 0.12584(6) 0.13568(16) 0.0207(3) Uani 1 1 d . . . . .
O1W O 0.68490(19) 0.47542(7) 0.72439(17) 0.0195(3) Uani 1 1 d . . . . .
H11 H 0.547(3) 0.4824(11) 0.723(3) 0.029 Uiso 1 1 d . U . . .
H12 H 0.755(3) 0.4463(11) 0.831(3) 0.029 Uiso 1 1 d . U . . .
O2W O 0.73598(18) 0.49248(7) 0.30371(17) 0.0188(3) Uani 1 1 d . . . . .
H21 H 0.773(3) 0.4646(11) 0.222(3) 0.028 Uiso 1 1 d . U . . .
H22 H 0.813(3) 0.5392(12) 0.316(3) 0.028 Uiso 1 1 d . U . . .

loop_
_atom_site_aniso_label
_atom_site_aniso_U_11
_atom_site_aniso_U_22
_atom_site_aniso_U_33
_atom_site_aniso_U_23
_atom_site_aniso_U_13
_atom_site_aniso_U_12
Li 0.0163(13) 0.0154(14) 0.0254(14) 0.0007(11) 0.0022(11) 0.0009(10)
N1 0.0104(6) 0.0140(7) 0.0203(7) -0.0016(5) 0.0003(5) -0.0009(5)
O1 0.0210(6) 0.0185(6) 0.0222(6) 0.0016(5) 0.0029(5) 0.0075(5)
C2 0.0156(7) 0.0160(8) 0.0143(7) -0.0004(6) 0.0040(6) 0.0016(6)
N3 0.0167(7) 0.0091(7) 0.0214(7) -0.0014(5) 0.0022(5) -0.0010(5)
C4 0.0139(7) 0.0164(8) 0.0161(7) 0.0000(6) 0.0034(6) -0.0003(6)
O2 0.0135(6) 0.0174(6) 0.0288(6) -0.0009(5) -0.0008(5) -0.0040(4)
C5 0.0127(7) 0.0125(8) 0.0207(8) 0.0008(6) 0.0023(6) 0.0011(6)
C6 0.0149(7) 0.0136(8) 0.0166(7) -0.0002(6) 0.0053(6) 0.0006(6)
O3 0.0139(6) 0.0121(6) 0.0325(7) -0.0011(5) 0.0018(5) -0.0006(4)
O1W 0.0160(6) 0.0180(6) 0.0226(6) 0.0036(5) 0.0031(5) 0.0043(5)
O2W 0.0180(6) 0.0135(6) 0.0252(6) -0.0023(5) 0.0073(5) -0.0017(5)

loop_
_atom_type_symbol
_atom_type_description
_atom_type_scat_dispersion_real
_atom_type_scat_dispersion_imag
_atom_type_scat_source
C C 0.0033 0.0016 'International Tables Vol C Tables 4.2.6.8 and 6.1.1.4'
H H 0.0000 0.0000 'International Tables Vol C Tables 4.2.6.8 and 6.1.1.4'
Li Li -0.0003 0.0001 'International Tables Vol C Tables 4.2.6.8 and 6.1.1.4'
N N 0.0061 0.0033 'International Tables Vol C Tables 4.2.6.8 and 6.1.1.4'
O O 0.0106 0.0060 'International Tables Vol C Tables 4.2.6.8 and 6.1.1.4'

loop_
_geom_angle_atom_site_label_1
_geom_angle_atom_site_label_2
_geom_angle_atom_site_label_3
_geom_angle
_geom_angle_site_symmetry_1
_geom_angle_site_symmetry_3
O2 Li O3 106.58(13) . 4_666
O2 Li O1W 118.78(15) . .
O3 Li O1W 101.48(13) 4_666 .
O2 Li O2W 110.60(14) . .
O3 Li O2W 111.57(14) 4_666 .
O1W Li O2W 107.49(14) . .
O2 Li H12 113.7(5) . .
O3 Li H12 83.0(5) 4_666 .
O1W Li H12 22.1(5) . .
O2W Li H12 126.4(5) . .
O2 Li H21 97.9(5) . .
O3 Li H21 101.3(5) 4_666 .
O1W Li H21 128.2(5) . .
O2W Li H21 20.9(5) . .
H12 Li H21 145.6(7) . .
C2 N1 C6 124.30(13) . .
C2 N1 H1 117.9 . .
C6 N1 H1 117.9 . .
O1 C2 N1 121.82(14) . .
O1 C2 N3 122.10(14) . .
N1 C2 N3 116.08(13) . .
C2 N3 C4 124.77(13) . .
C2 N3 H3 117.6 . .
C4 N3 H3 117.6 . .
O2 C4 N3 117.47(14) . .
O2 C4 C5 125.97(14) . .
N3 C4 C5 116.56(13) . .
C4 O2 Li 148.57(14) . .
C6 C5 C4 121.00(14) . .
C6 C5 H5 119.5 . .
C4 C5 H5 119.5 . .
O3 C6 C5 126.62(14) . .
O3 C6 N1 116.10(13) . .
C5 C6 N1 117.28(13) . .
C6 O3 Li 132.02(12) . 4_465
Li O1W H11 118.5(12) . .
Li O1W H12 103.3(12) . .
H11 O1W H12 108.2(17) . .
Li O2W H21 103.4(13) . .
Li O2W H22 127.6(11) . .
H21 O2W H22 106.1(18) . .

loop_
_geom_bond_atom_site_label_1
_geom_bond_atom_site_label_2
_geom_bond_distance
_geom_bond_site_symmetry_2
Li O2 1.912(3) .
Li O3 1.925(3) 4_666
Li O1W 1.949(3) .
Li O2W 1.956(3) .
Li H12 2.328(19) .
Li H21 2.302(19) .
N1 C2 1.3513(19) .
N1 C6 1.3956(19) .
N1 H1 0.8600 .
O1 C2 1.2479(18) .
C2 N3 1.3575(19) .
N3 C4 1.394(2) .
N3 H3 0.8600 .
C4 O2 1.2595(18) .
C4 C5 1.396(2) .
C5 C6 1.388(2) .
C5 H5 0.9300 .
C6 O3 1.2660(18) .
O3 Li 1.925(3) 4_465
O1W H11 0.89(2) .
O1W H12 0.90(2) .
O2W H21 0.842(19) .
O2W H22 0.91(2) .

loop_
_geom_torsion_atom_site_label_1
_geom_torsion_atom_site_label_2
_geom_torsion_atom_site_label_3
_geom_torsion_atom_site_label_4
_geom_torsion
_geom_torsion_site_symmetry_1
_geom_torsion_site_symmetry_2
_geom_torsion_site_symmetry_3
_geom_torsion_site_symmetry_4
C6 N1 C2 O1 -179.11(13) . . . .
C6 N1 C2 N3 0.4(2) . . . .
O1 C2 N3 C4 179.46(13) . . . .
N1 C2 N3 C4 -0.1(2) . . . .
C2 N3 C4 O2 179.31(14) . . . .
C2 N3 C4 C5 -0.7(2) . . . .
N3 C4 O2 Li 6.6(3) . . . .
C5 C4 O2 Li -173.4(2) . . . .
O2 C4 C5 C6 -178.84(15) . . . .
N3 C4 C5 C6 1.1(2) . . . .
C4 C5 C6 O3 179.38(14) . . . .
C4 C5 C6 N1 -0.8(2) . . . .
C2 N1 C6 O3 179.81(14) . . . .
C2 N1 C6 C5 0.0(2) . . . .
C5 C6 O3 Li 174.01(16) . . . 4_465
N1 C6 O3 Li -5.8(2) . . . 4_465
